data_1556125
loop_
_publ_author_name
'Ciesielski, Jennifer'
'Cariou, Kevin'
'Frontier, Alison J.'

_publ_section_title
;
 A macrocyclic \b-iodoallenolate intermediate is key: synthesis of the ABD
 core of phomactin A.
;
_journal_issue 16
_journal_name_full 'Organic letters'
_journal_page_first 4082
_journal_page_last 4085
_journal_paper_doi 10.1021/ol3017116
_journal_volume 14
_journal_year 2012
_chemical_absolute_configuration rm
_chemical_formula_moiety 'C16 H19 N O5'
_chemical_formula_sum 'C16 H19 N O5'
_chemical_formula_weight 305.32
_chemical_name_common frojc01
_space_group_IT_number 4
_space_group_name_Hall 'P 2yb'
_space_group_name_H-M_alt 'P 1 21 1'
_symmetry_cell_setting monoclinic
_symmetry_space_group_name_H-M 'P 1 21 1'
_atom_sites_solution_hydrogens geom
_atom_sites_solution_primary direct
_atom_sites_solution_secondary difmap
_audit_creation_method SHELXL-97
_cell_angle_alpha 90.00
_cell_angle_beta 117.642(2)
_cell_angle_gamma 90.00
_cell_formula_units_Z 4
_cell_length_a 6.9621(12)
_cell_length_b 36.328(6)
_cell_length_c 6.9667(12)
_cell_measurement_reflns_used 7190
_cell_measurement_temperature 100.0(1)
_cell_measurement_theta_max 31.57
_cell_measurement_theta_min 2.24
_cell_volume 1560.9(5)
_computing_cell_refinement 'SAINT (Bruker, 2008)'
_computing_data_collection 'APEX2 (Bruker, 2009)'
_computing_data_reduction 'SAINT (Bruker, 2008)'
_computing_molecular_graphics 'SHELXTL (Sheldrick, 2008)'
_computing_publication_material 'SHELXTL (Sheldrick, 2008)'
_computing_structure_refinement 'SHELXL-97 (Sheldrick, 2008)'
_computing_structure_solution 'SIR97 (Altomare et al., 1999)'
_diffrn_ambient_temperature 100.0(1)
_diffrn_measured_fraction_theta_full 0.999
_diffrn_measured_fraction_theta_max 0.999
_diffrn_measurement_device_type 'Bruker SMART APEX II CCD Platform'
_diffrn_measurement_method 'area detector, \w scans per \f'
_diffrn_radiation_monochromator graphite
_diffrn_radiation_source 'fine-focus sealed tube'
_diffrn_radiation_type MoK\a
_diffrn_radiation_wavelength 0.71073
_diffrn_reflns_av_R_equivalents 0.0558
_diffrn_reflns_av_sigmaI/netI 0.0530
_diffrn_reflns_limit_h_max 9
_diffrn_reflns_limit_h_min -9
_diffrn_reflns_limit_k_max 50
_diffrn_reflns_limit_k_min -50
_diffrn_reflns_limit_l_max 9
_diffrn_reflns_limit_l_min -9
_diffrn_reflns_number 21574
_diffrn_reflns_theta_full 29.57
_diffrn_reflns_theta_max 29.57
_diffrn_reflns_theta_min 2.24
_diffrn_standards_number 0
_exptl_absorpt_coefficient_mu 0.097
_exptl_absorpt_correction_T_max 0.9923
_exptl_absorpt_correction_T_min 0.9660
_exptl_absorpt_correction_type multi-scan
_exptl_absorpt_process_details 'SADABS (Sheldrick, 2008)'
_exptl_crystal_colour colorless
_exptl_crystal_density_diffrn 1.299
_exptl_crystal_density_method 'not measured'
_exptl_crystal_description plate
_exptl_crystal_F_000 648
_exptl_crystal_size_max 0.36
_exptl_crystal_size_mid 0.32
_exptl_crystal_size_min 0.08
_refine_diff_density_max 0.401
_refine_diff_density_min -0.486
_refine_diff_density_rms 0.066
_refine_ls_extinction_method none
_refine_ls_goodness_of_fit_ref 1.059
_refine_ls_hydrogen_treatment constr
_refine_ls_matrix_type full
_refine_ls_number_parameters 423
_refine_ls_number_reflns 4440
_refine_ls_number_restraints 71
_refine_ls_restrained_S_all 1.059
_refine_ls_R_factor_all 0.1155
_refine_ls_R_factor_gt 0.0858
_refine_ls_shift/su_max 0.001
_refine_ls_shift/su_mean 0.000
_refine_ls_structure_factor_coef Fsqd
_refine_ls_weighting_details 'calc w=1/[\s^2^(Fo^2^)+(0.1281P)^2^+0.9489P] where P=(Fo^2^+2Fc^2^)/3'
_refine_ls_weighting_scheme calc
_refine_ls_wR_factor_gt 0.2293
_refine_ls_wR_factor_ref 0.2512
_reflns_number_gt 3116
_reflns_number_total 4440
_reflns_threshold_expression >2sigma(I)
_cod_data_source_file ol3017116_si_003.cif
_cod_data_source_block frojc01
_cod_database_code 1556125

loop_
_symmetry_equiv_pos_as_xyz
'x, y, z'
'-x, y+1/2, -z'

loop_
_atom_site_label
_atom_site_type_symbol
_atom_site_fract_x
_atom_site_fract_y
_atom_site_fract_z
_atom_site_U_iso_or_equiv
_atom_site_adp_type
_atom_site_occupancy
_atom_site_symmetry_multiplicity
_atom_site_calc_flag
_atom_site_refinement_flags
_atom_site_disorder_assembly
_atom_site_disorder_group
O1 O 0.6564(10) 0.3086(2) 1.2197(10) 0.102(2) Uani 1 1 d . . .
O2 O 0.1091(7) 0.41035(13) 1.1038(6) 0.0480(10) Uani 1 1 d . . .
O3 O 0.1408(6) 0.44350(15) 1.3898(6) 0.0487(10) Uani 1 1 d . . .
O4 O 0.2140(6) 0.56207(14) 0.5872(6) 0.0506(11) Uani 1 1 d . . .
O5 O 0.2115(7) 0.59752(14) 0.8350(7) 0.0544(11) Uani 1 1 d . . .
N1 N 0.2053(7) 0.56684(16) 0.7582(7) 0.0444(11) Uani 1 1 d . . .
C1 C 0.3280(12) 0.3421(2) 1.0859(13) 0.0645(19) Uani 1 1 d . . .
H1 H 0.3674 0.3669 1.0531 0.077 Uiso 1 1 calc R . .
C3 C 0.5624(13) 0.3096(3) 0.9986(15) 0.074(2) Uani 1 1 d . . .
H3A H 0.5884 0.2862 0.9422 0.089 Uiso 1 1 calc R . .
H3B H 0.6250 0.3299 0.9506 0.089 Uiso 1 1 calc R . .
C4 C 0.3219(10) 0.3156(2) 0.9150(10) 0.0584(16) Uani 1 1 d . . .
C2 C 0.5133(14) 0.3285(3) 1.2841(13) 0.083(3) Uani 1 1 d . . .
H2A H 0.5917 0.3494 1.3799 0.100 Uiso 1 1 calc R . .
H2B H 0.4624 0.3119 1.3639 0.100 Uiso 1 1 calc R . .
C5 C 0.1094(10) 0.3457(2) 1.0881(11) 0.0558(15) Uani 1 1 d . . .
H5A H -0.0065 0.3483 0.9370 0.067 Uiso 1 1 calc R . .
H5B H 0.0814 0.3228 1.1476 0.067 Uiso 1 1 calc R . .
C6 C 0.0962(11) 0.3767(2) 1.2141(10) 0.0552(16) Uani 1 1 d . . .
H6A H 0.2174 0.3759 1.3634 0.066 Uiso 1 1 calc R . .
H6B H -0.0422 0.3760 1.2218 0.066 Uiso 1 1 calc R . .
C7 C 0.1312(6) 0.44153(18) 1.2118(7) 0.0392(12) Uani 1 1 d . . .
C8 C 0.1485(7) 0.47372(17) 1.0890(7) 0.0356(11) Uani 1 1 d . . .
C9 C 0.1762(7) 0.46884(18) 0.9019(7) 0.0360(11) Uani 1 1 d . . .
H9 H 0.1814 0.4448 0.8503 0.043 Uiso 1 1 calc R . .
C10 C 0.1956(6) 0.49980(17) 0.7950(7) 0.0374(12) Uani 1 1 d . . .
H10 H 0.2140 0.4972 0.6688 0.045 Uiso 1 1 calc R . .
C11 C 0.1880(7) 0.53450(17) 0.8737(7) 0.0366(11) Uani 1 1 d . . .
C12 C 0.1581(7) 0.53963(18) 1.0576(7) 0.0384(12) Uani 1 1 d . . .
H12 H 0.1497 0.5637 1.1067 0.046 Uiso 1 1 calc R . .
C13 C 0.1412(7) 0.50902(18) 1.1653(7) 0.0392(12) Uani 1 1 d . . .
H13 H 0.1245 0.5119 1.2922 0.047 Uiso 1 1 calc R . .
C14 C 0.2177(17) 0.3320(3) 0.6860(13) 0.082(3) Uani 1 1 d . . .
H14A H 0.0655 0.3379 0.6417 0.124 Uiso 1 1 calc R . .
H14B H 0.2257 0.3141 0.5848 0.124 Uiso 1 1 calc R . .
H14C H 0.2951 0.3545 0.6852 0.124 Uiso 1 1 calc R . .
C15 C 0.2079(14) 0.2798(2) 0.9182(13) 0.072(2) Uani 1 1 d . . .
H15 H 0.2762 0.2658 1.0477 0.087 Uiso 1 1 calc R . .
C16 C 0.0260(16) 0.2659(3) 0.7631(17) 0.103(3) Uani 1 1 d . . .
H16A H -0.0501 0.2786 0.6296 0.124 Uiso 1 1 calc R . .
H16B H -0.0284 0.2432 0.7854 0.124 Uiso 1 1 calc R . .
O7 O 0.7278(6) 0.58512(13) 0.3652(6) 0.0454(9) Uani 1 1 d . A .
O8 O 0.6929(6) 0.55068(13) 0.0819(6) 0.0435(9) Uani 1 1 d . A .
O9 O 0.6369(8) 0.39851(14) 0.6542(7) 0.0523(10) Uani 1 1 d . . .
O10 O 0.6194(6) 0.43431(13) 0.8930(6) 0.0458(9) Uani 1 1 d . . .
N2 N 0.6350(6) 0.42891(15) 0.7252(6) 0.0379(10) Uani 1 1 d . A .
C21 C 0.8041(16) 0.6488(2) 0.4118(14) 0.076(2) Uani 0.722(6) 1 d PD A 1
H21A H 0.8413 0.6707 0.3513 0.091 Uiso 0.722(6) 1 calc PR A 1
H21B H 0.9334 0.6419 0.5479 0.091 Uiso 0.722(6) 1 calc PR A 1
C17 C 0.607(2) 0.6586(4) 0.463(2) 0.093(3) Uani 0.722(6) 1 d PDU A 1
H17 H 0.4658 0.6561 0.3280 0.111 Uiso 0.722(6) 1 calc PR A 1
C18 C 0.611(3) 0.6321(4) 0.646(2) 0.095(3) Uani 0.722(6) 1 d PDU A 1
H18A H 0.4982 0.6128 0.5823 0.115 Uiso 0.722(6) 1 calc PR A 1
H18B H 0.7540 0.6201 0.7262 0.115 Uiso 0.722(6) 1 calc PR A 1
O6 O 0.566(2) 0.6559(3) 0.7904(17) 0.109(3) Uani 0.722(6) 1 d PDU A 1
C19 C 0.514(3) 0.6890(4) 0.706(2) 0.101(3) Uani 0.722(6) 1 d PDU A 1
H19A H 0.5685 0.7078 0.8220 0.121 Uiso 0.722(6) 1 calc PR A 1
H19B H 0.3550 0.6915 0.6218 0.121 Uiso 0.722(6) 1 calc PR A 1
C20 C 0.618(3) 0.6938(4) 0.561(3) 0.102(3) Uani 0.722(6) 1 d PDU A 1
C30 C 0.546(3) 0.7247(4) 0.411(3) 0.116(4) Uani 0.722(6) 1 d PDU A 1
H30A H 0.5603 0.7476 0.4913 0.174 Uiso 0.722(6) 1 calc PR A 1
H30B H 0.3937 0.7211 0.3046 0.174 Uiso 0.722(6) 1 calc PR A 1
H30C H 0.6349 0.7263 0.3360 0.174 Uiso 0.722(6) 1 calc PR A 1
C31 C 0.872(3) 0.7027(4) 0.740(3) 0.115(4) Uani 0.722(6) 1 d PDU A 1
H31 H 0.9389 0.6867 0.8610 0.138 Uiso 0.722(6) 1 calc PR A 1
C32 C 0.988(3) 0.7299(5) 0.727(3) 0.136(5) Uani 0.722(6) 1 d PDU A 1
H32A H 0.9267 0.7465 0.6087 0.163 Uiso 0.722(6) 1 calc PR A 1
H32B H 1.1328 0.7331 0.8370 0.163 Uiso 0.722(6) 1 calc PR A 1
C21' C 0.8041(16) 0.6488(2) 0.4118(14) 0.076(2) Uani 0.278(6) 1 d PD A 5
H21C H 0.7948 0.6715 0.3294 0.091 Uiso 0.278(6) 1 calc PR A 5
H21D H 0.9593 0.6454 0.5157 0.091 Uiso 0.278(6) 1 calc PR A 5
C17' C 0.682(3) 0.6575(6) 0.554(3) 0.093(3) Uani 0.278(6) 1 d PD A 5
H17' H 0.6792 0.6350 0.6354 0.111 Uiso 0.278(6) 1 calc PR A 5
C18' C 0.798(3) 0.6905(7) 0.718(4) 0.095(3) Uani 0.278(6) 1 d PD A 5
H18C H 0.8898 0.6810 0.8659 0.115 Uiso 0.278(6) 1 calc PR A 5
H18D H 0.8890 0.7050 0.6712 0.115 Uiso 0.278(6) 1 calc PR A 5
O6' O 0.621(4) 0.7130(5) 0.712(4) 0.109(3) Uani 0.278(6) 1 d PD A 5
C19' C 0.435(4) 0.6964(6) 0.596(4) 0.101(3) Uani 0.278(6) 1 d PD A 5
H19C H 0.3188 0.7146 0.5183 0.121 Uiso 0.278(6) 1 calc PR A 5
H19D H 0.3944 0.6812 0.6892 0.121 Uiso 0.278(6) 1 calc PR A 5
C20' C 0.467(3) 0.6726(6) 0.437(3) 0.102(3) Uani 0.278(6) 1 d PD A 5
C30' C 0.299(4) 0.6458(7) 0.315(4) 0.116(4) Uani 0.278(6) 1 d PD A 5
H30D H 0.3360 0.6330 0.2119 0.174 Uiso 0.278(6) 1 calc PR A 5
H30E H 0.1601 0.6584 0.2351 0.174 Uiso 0.278(6) 1 calc PR A 5
H30F H 0.2889 0.6279 0.4144 0.174 Uiso 0.278(6) 1 calc PR A 5
C31' C 0.464(4) 0.7034(7) 0.261(4) 0.115(4) Uani 0.278(6) 1 d PD A 5
H31' H 0.5504 0.7249 0.3171 0.138 Uiso 0.278(6) 1 calc PR A 5
C32' C 0.352(7) 0.7005(10) 0.052(4) 0.136(5) Uani 0.278(6) 1 d PD A 5
H32C H 0.2644 0.6794 -0.0102 0.163 Uiso 0.278(6) 1 calc PR A 5
H32D H 0.3588 0.7194 -0.0393 0.163 Uiso 0.278(6) 1 calc PR A 5
C22 C 0.7441(12) 0.6177(2) 0.2538(11) 0.0571(16) Uani 1 1 d . . .
H22A H 0.6038 0.6228 0.1250 0.069 Uiso 1 1 calc R A 1
H22B H 0.8563 0.6143 0.2059 0.069 Uiso 1 1 calc R A 1
C23 C 0.7032(7) 0.55381(17) 0.2615(8) 0.0370(11) Uani 1 1 d . . .
C24 C 0.6872(6) 0.52152(17) 0.3873(7) 0.0343(11) Uani 1 1 d . A .
C25 C 0.6968(6) 0.48656(16) 0.3135(7) 0.0343(11) Uani 1 1 d . . .
H25 H 0.7141 0.4834 0.1870 0.041 Uiso 1 1 calc R A .
C26 C 0.6809(7) 0.45608(16) 0.4253(7) 0.0325(10) Uani 1 1 d . A .
H26 H 0.6894 0.4319 0.3785 0.039 Uiso 1 1 calc R . .
C27 C 0.6523(7) 0.46190(16) 0.6070(8) 0.0341(11) Uani 1 1 d . . .
C28 C 0.6407(6) 0.49609(16) 0.6824(7) 0.0344(11) Uani 1 1 d . A .
H28 H 0.6201 0.4990 0.8072 0.041 Uiso 1 1 calc R . .
C29 C 0.6598(7) 0.52645(17) 0.5719(7) 0.0339(11) Uani 1 1 d . . .
H29 H 0.6543 0.5506 0.6217 0.041 Uiso 1 1 calc R A .

loop_
_atom_site_aniso_label
_atom_site_aniso_U_11
_atom_site_aniso_U_22
_atom_site_aniso_U_33
_atom_site_aniso_U_23
_atom_site_aniso_U_13
_atom_site_aniso_U_12
O1 0.066(3) 0.131(5) 0.080(4) -0.023(4) 0.010(3) 0.048(4)
O2 0.050(2) 0.066(3) 0.0367(19) 0.0108(18) 0.0273(17) 0.0174(19)
O3 0.0294(17) 0.093(3) 0.0275(17) 0.0035(19) 0.0161(14) 0.0079(19)
O4 0.039(2) 0.085(3) 0.0331(18) -0.0038(19) 0.0211(16) 0.0024(19)
O5 0.052(2) 0.064(3) 0.048(2) -0.006(2) 0.0238(19) 0.006(2)
N1 0.0230(18) 0.076(3) 0.032(2) -0.007(2) 0.0108(16) 0.0046(19)
C1 0.068(4) 0.068(4) 0.081(5) 0.009(4) 0.054(4) 0.018(3)
C3 0.071(4) 0.076(5) 0.096(6) -0.020(4) 0.057(4) 0.002(4)
C4 0.053(3) 0.080(4) 0.050(3) 0.021(3) 0.031(3) 0.002(3)
C2 0.080(5) 0.117(7) 0.053(4) -0.003(4) 0.030(4) 0.028(5)
C5 0.051(3) 0.072(4) 0.056(4) 0.006(3) 0.035(3) 0.005(3)
C6 0.060(3) 0.072(4) 0.046(3) 0.018(3) 0.034(3) 0.020(3)
C7 0.0144(17) 0.078(4) 0.026(2) 0.000(2) 0.0100(16) 0.007(2)
C8 0.0151(17) 0.071(4) 0.0205(19) -0.003(2) 0.0084(16) 0.006(2)
C9 0.0163(18) 0.070(3) 0.021(2) -0.004(2) 0.0075(16) 0.006(2)
C10 0.0159(17) 0.079(4) 0.0184(18) -0.008(2) 0.0087(15) 0.006(2)
C11 0.0135(17) 0.071(4) 0.023(2) -0.004(2) 0.0061(15) 0.004(2)
C12 0.0158(17) 0.077(4) 0.0200(19) -0.011(2) 0.0066(15) 0.002(2)
C13 0.0139(17) 0.082(4) 0.0199(19) -0.005(2) 0.0066(15) 0.004(2)
C14 0.117(7) 0.086(6) 0.059(4) 0.021(4) 0.053(5) 0.002(5)
C15 0.082(5) 0.080(5) 0.066(4) 0.023(4) 0.043(4) -0.003(4)
C16 0.081(6) 0.121(9) 0.097(7) 0.016(6) 0.032(5) -0.021(6)
O7 0.0423(19) 0.061(3) 0.0370(19) -0.0035(17) 0.0217(16) 0.0043(17)
O8 0.0274(16) 0.076(3) 0.0308(17) -0.0062(17) 0.0164(14) -0.0011(16)
O9 0.058(2) 0.063(3) 0.039(2) -0.0064(19) 0.0255(19) -0.003(2)
O10 0.0385(18) 0.075(3) 0.0303(17) 0.0035(17) 0.0210(15) 0.0100(18)
N2 0.0253(18) 0.062(3) 0.0237(18) -0.0037(18) 0.0093(15) 0.0024(18)
C21 0.108(7) 0.065(5) 0.073(5) 0.006(4) 0.057(5) -0.001(4)
C17 0.140(7) 0.079(5) 0.105(7) 0.003(5) 0.096(6) -0.006(5)
C18 0.142(7) 0.085(6) 0.110(6) 0.007(5) 0.102(6) -0.006(5)
O6 0.158(7) 0.105(5) 0.118(6) -0.004(4) 0.109(5) 0.001(5)
C19 0.153(7) 0.078(5) 0.127(7) -0.001(6) 0.111(6) -0.009(5)
C20 0.148(7) 0.078(5) 0.127(6) -0.008(5) 0.104(6) -0.007(5)
C30 0.169(12) 0.078(7) 0.158(12) 0.020(8) 0.123(10) 0.017(8)
C31 0.156(9) 0.089(7) 0.139(8) -0.015(6) 0.102(7) -0.052(6)
C32 0.173(13) 0.114(10) 0.175(13) -0.046(10) 0.126(11) -0.047(9)
C21' 0.108(7) 0.065(5) 0.073(5) 0.006(4) 0.057(5) -0.001(4)
C17' 0.140(7) 0.079(5) 0.105(7) 0.003(5) 0.096(6) -0.006(5)
C18' 0.142(7) 0.085(6) 0.110(6) 0.007(5) 0.102(6) -0.006(5)
O6' 0.158(7) 0.105(5) 0.118(6) -0.004(4) 0.109(5) 0.001(5)
C19' 0.153(7) 0.078(5) 0.127(7) -0.001(6) 0.111(6) -0.009(5)
C20' 0.148(7) 0.078(5) 0.127(6) -0.008(5) 0.104(6) -0.007(5)
C30' 0.169(12) 0.078(7) 0.158(12) 0.020(8) 0.123(10) 0.017(8)
C31' 0.156(9) 0.089(7) 0.139(8) -0.015(6) 0.102(7) -0.052(6)
C32' 0.173(13) 0.114(10) 0.175(13) -0.046(10) 0.126(11) -0.047(9)
C22 0.060(4) 0.067(4) 0.056(4) 0.004(3) 0.037(3) 0.009(3)
C23 0.0204(19) 0.061(3) 0.027(2) -0.004(2) 0.0084(17) 0.007(2)
C24 0.0147(17) 0.065(3) 0.0220(19) -0.005(2) 0.0076(15) 0.0018(19)
C25 0.0163(17) 0.065(3) 0.0202(19) -0.011(2) 0.0071(15) 0.0025(19)
C26 0.0201(18) 0.054(3) 0.022(2) -0.0083(19) 0.0086(15) 0.0013(18)
C27 0.0189(18) 0.059(3) 0.022(2) -0.002(2) 0.0084(16) 0.0010(19)
C28 0.0162(17) 0.065(3) 0.0198(18) -0.005(2) 0.0069(15) 0.002(2)
C29 0.0166(17) 0.061(3) 0.0204(19) -0.0061(19) 0.0058(15) 0.0015(18)

loop_
_atom_type_symbol
_atom_type_description
_atom_type_scat_dispersion_real
_atom_type_scat_dispersion_imag
_atom_type_scat_source
C C 0.0033 0.0000 'International Tables Vol C Tables 4.2.6.8 and 6.1.1.4'
H H 0.0000 0.0000 'International Tables Vol C Tables 4.2.6.8 and 6.1.1.4'
N N 0.0061 0.0000 'International Tables Vol C Tables 4.2.6.8 and 6.1.1.4'
O O 0.0106 0.0000 'International Tables Vol C Tables 4.2.6.8 and 6.1.1.4'

loop_
_geom_angle_atom_site_label_1
_geom_angle_atom_site_label_2
_geom_angle_atom_site_label_3
_geom_angle
C3 O1 C2 107.2(5)
C7 O2 C6 115.6(4)
O5 N1 O4 122.7(5)
O5 N1 C11 119.0(4)
O4 N1 C11 118.2(5)
C2 C1 C4 102.5(6)
C2 C1 C5 117.5(6)
C4 C1 C5 113.3(6)
C2 C1 H1 107.7
C4 C1 H1 107.7
C5 C1 H1 107.7
O1 C3 C4 107.7(6)
O1 C3 H3A 110.2
C4 C3 H3A 110.2
O1 C3 H3B 110.2
C4 C3 H3B 110.2
H3A C3 H3B 108.5
C3 C4 C1 99.6(6)
C3 C4 C15 111.2(6)
C1 C4 C15 110.7(5)
C3 C4 C14 111.2(6)
C1 C4 C14 113.5(7)
C15 C4 C14 110.3(7)
O1 C2 C1 107.7(6)
O1 C2 H2A 110.2
C1 C2 H2A 110.2
O1 C2 H2B 110.2
C1 C2 H2B 110.2
H2A C2 H2B 108.5
C6 C5 C1 114.4(6)
C6 C5 H5A 108.7
C1 C5 H5A 108.7
C6 C5 H5B 108.7
C1 C5 H5B 108.7
H5A C5 H5B 107.6
C5 C6 O2 107.0(5)
C5 C6 H6A 110.3
O2 C6 H6A 110.3
C5 C6 H6B 110.3
O2 C6 H6B 110.3
H6A C6 H6B 108.6
O3 C7 O2 124.5(6)
O3 C7 C8 124.1(6)
O2 C7 C8 111.3(4)
C13 C8 C9 120.6(5)
C13 C8 C7 118.4(4)
C9 C8 C7 120.9(5)
C10 C9 C8 118.8(5)
C10 C9 H9 120.6
C8 C9 H9 120.6
C11 C10 C9 119.5(4)
C11 C10 H10 120.2
C9 C10 H10 120.2
C10 C11 C12 122.1(5)
C10 C11 N1 119.1(4)
C12 C11 N1 118.8(5)
C13 C12 C11 118.5(5)
C13 C12 H12 120.8
C11 C12 H12 120.8
C12 C13 C8 120.4(4)
C12 C13 H13 119.8
C8 C13 H13 119.8
C4 C14 H14A 109.5
C4 C14 H14B 109.5
H14A C14 H14B 109.5
C4 C14 H14C 109.5
H14A C14 H14C 109.5
H14B C14 H14C 109.5
C16 C15 C4 128.2(8)
C16 C15 H15 115.9
C4 C15 H15 115.9
C15 C16 H16A 120.0
C15 C16 H16B 120.0
H16A C16 H16B 120.0
C23 O7 C22 115.8(4)
O9 N2 O10 123.4(5)
O9 N2 C27 119.2(4)
O10 N2 C27 117.3(4)
C22 C21 C17 110.7(8)
C22 C21 H21A 109.5
C17 C21 H21A 109.5
C22 C21 H21B 109.5
C17 C21 H21B 109.5
H21A C21 H21B 108.1
C20 C17 C18 100.2(10)
C20 C17 C21 116.1(11)
C18 C17 C21 110.3(11)
C20 C17 H17 109.9
C18 C17 H17 109.9
C21 C17 H17 109.9
O6 C18 C17 105.4(10)
O6 C18 H18A 110.7
C17 C18 H18A 110.7
O6 C18 H18B 110.7
C17 C18 H18B 110.7
H18A C18 H18B 108.8
C19 O6 C18 109.6(9)
O6 C19 C20 106.8(11)
O6 C19 H19A 110.4
C20 C19 H19A 110.4
O6 C19 H19B 110.4
C20 C19 H19B 110.4
H19A C19 H19B 108.6
C17 C20 C30 114.8(13)
C17 C20 C19 106.3(11)
C30 C20 C19 117.3(12)
C17 C20 C31 109.6(13)
C30 C20 C31 106.5(12)
C19 C20 C31 101.4(12)
C20 C30 H30A 109.5
C20 C30 H30B 109.5
H30A C30 H30B 109.5
C20 C30 H30C 109.5
H30A C30 H30C 109.5
H30B C30 H30C 109.5
C32 C31 C20 125.1(17)
C32 C31 H31 117.4
C20 C31 H31 117.4
C31 C32 H32A 120.0
C31 C32 H32B 120.0
H32A C32 H32B 120.0
C20' C17' C18' 99.5(11)
C20' C17' H17' 110.2
C18' C17' H17' 110.2
O6' C18' C17' 105.4(10)
O6' C18' H18C 110.7
C17' C18' H18C 110.7
O6' C18' H18D 110.7
C17' C18' H18D 110.7
H18C C18' H18D 108.8
C19' O6' C18' 109.5(10)
O6' C19' C20' 106.1(12)
O6' C19' H19C 110.5
C20' C19' H19C 110.5
O6' C19' H19D 110.5
C20' C19' H19D 110.5
H19C C19' H19D 108.7
C17' C20' C30' 114.7(15)
C17' C20' C19' 106.0(12)
C30' C20' C19' 117.5(13)
C17' C20' C31' 109.4(14)
C30' C20' C31' 106.7(13)
C19' C20' C31' 101.5(13)
C20' C30' H30D 109.5
C20' C30' H30E 109.5
H30D C30' H30E 109.5
C20' C30' H30F 109.5
H30D C30' H30F 109.5
H30E C30' H30F 109.5
C32' C31' C20' 124.8(18)
C32' C31' H31' 117.6
C20' C31' H31' 117.6
C31' C32' H32C 120.0
C31' C32' H32D 120.0
H32C C32' H32D 120.0
O7 C22 C21 106.7(5)
O7 C22 H22A 110.4
C21 C22 H22A 110.4
O7 C22 H22B 110.4
C21 C22 H22B 110.4
H22A C22 H22B 108.6
O8 C23 O7 124.9(5)
O8 C23 C24 122.7(5)
O7 C23 C24 112.4(4)
C25 C24 C29 120.7(5)
C25 C24 C23 118.1(4)
C29 C24 C23 121.1(5)
C24 C25 C26 119.6(4)
C24 C25 H25 120.2
C26 C25 H25 120.2
C27 C26 C25 118.3(5)
C27 C26 H26 120.9
C25 C26 H26 120.9
C28 C27 C26 123.3(5)
C28 C27 N2 119.0(4)
C26 C27 N2 117.7(5)
C27 C28 C29 118.1(4)
C27 C28 H28 120.9
C29 C28 H28 120.9
C28 C29 C24 119.9(5)
C28 C29 H29 120.0
C24 C29 H29 120.0

loop_
_geom_bond_atom_site_label_1
_geom_bond_atom_site_label_2
_geom_bond_distance
O1 C3 1.367(10)
O1 C2 1.459(9)
O2 C7 1.329(7)
O2 C6 1.467(7)
O3 C7 1.213(6)
O4 N1 1.233(6)
O5 N1 1.228(6)
N1 C11 1.460(8)
C1 C2 1.471(11)
C1 C4 1.515(10)
C1 C5 1.535(8)
C1 H1 1.0000
C3 C4 1.512(10)
C3 H3A 0.9900
C3 H3B 0.9900
C4 C15 1.530(10)
C4 C14 1.534(9)
C2 H2A 0.9900
C2 H2B 0.9900
C5 C6 1.456(10)
C5 H5A 0.9900
C5 H5B 0.9900
C6 H6A 0.9900
C6 H6B 0.9900
C7 C8 1.486(8)
C8 C13 1.398(8)
C8 C9 1.414(6)
C9 C10 1.390(8)
C9 H9 0.9500
C10 C11 1.385(8)
C10 H10 0.9500
C11 C12 1.402(6)
C12 C13 1.377(8)
C12 H12 0.9500
C13 H13 0.9500
C14 H14A 0.9800
C14 H14B 0.9800
C14 H14C 0.9800
C15 C16 1.326(13)
C15 H15 0.9500
C16 H16A 0.9500
C16 H16B 0.9500
O7 C23 1.315(7)
O7 C22 1.448(8)
O8 C23 1.225(6)
O9 N2 1.212(6)
O10 N2 1.239(5)
N2 C27 1.490(7)
C21 C22 1.495(11)
C21 C17 1.608(13)
C21 H21A 0.9900
C21 H21B 0.9900
C17 C20 1.437(17)
C17 C18 1.591(17)
C17 H17 1.0000
C18 O6 1.461(14)
C18 H18A 0.9900
C18 H18B 0.9900
O6 C19 1.314(17)
C19 C20 1.500(15)
C19 H19A 0.9900
C19 H19B 0.9900
C20 C30 1.457(19)
C20 C31 1.65(2)
C30 H30A 0.9800
C30 H30B 0.9800
C30 H30C 0.9800
C31 C32 1.30(2)
C31 H31 0.9500
C32 H32A 0.9500
C32 H32B 0.9500
C17' C20' 1.438(17)
C17' C18' 1.593(18)
C17' H17' 1.0000
C18' O6' 1.462(15)
C18' H18C 0.9900
C18' H18D 0.9900
O6' C19' 1.315(18)
C19' C20' 1.501(16)
C19' H19C 0.9900
C19' H19D 0.9900
C20' C30' 1.46(2)
C20' C31' 1.65(2)
C30' H30D 0.9800
C30' H30E 0.9800
C30' H30F 0.9800
C31' C32' 1.30(2)
C31' H31' 0.9500
C32' H32C 0.9500
C32' H32D 0.9500
C22 H22A 0.9900
C22 H22B 0.9900
C23 C24 1.499(8)
C24 C25 1.383(7)
C24 C29 1.396(6)
C25 C26 1.388(7)
C25 H25 0.9500
C26 C27 1.385(6)
C26 H26 0.9500
C27 C28 1.366(7)
C28 C29 1.386(7)
C28 H28 0.9500
C29 H29 0.9500

loop_
_geom_torsion_atom_site_label_1
_geom_torsion_atom_site_label_2
_geom_torsion_atom_site_label_3
_geom_torsion_atom_site_label_4
_geom_torsion
C2 O1 C3 C4 -23.5(10)
O1 C3 C4 C1 37.7(8)
O1 C3 C4 C15 -79.1(8)
O1 C3 C4 C14 157.6(7)
C2 C1 C4 C3 -36.0(8)
C5 C1 C4 C3 -163.6(6)
C2 C1 C4 C15 81.1(8)
C5 C1 C4 C15 -46.5(8)
C2 C1 C4 C14 -154.2(7)
C5 C1 C4 C14 78.1(8)
C3 O1 C2 C1 -0.9(11)
C4 C1 C2 O1 24.3(9)
C5 C1 C2 O1 149.3(8)
C2 C1 C5 C6 73.9(9)
C4 C1 C5 C6 -166.6(6)
C1 C5 C6 O2 65.9(7)
C7 O2 C6 C5 -170.7(5)
C6 O2 C7 O3 0.0(7)
C6 O2 C7 C8 178.5(4)
O3 C7 C8 C13 -10.5(6)
O2 C7 C8 C13 170.9(4)
O3 C7 C8 C9 168.2(4)
O2 C7 C8 C9 -10.3(6)
C13 C8 C9 C10 -0.1(6)
C7 C8 C9 C10 -178.8(4)
C8 C9 C10 C11 0.1(6)
C9 C10 C11 C12 -0.9(6)
C9 C10 C11 N1 -179.1(4)
O5 N1 C11 C10 -175.7(4)
O4 N1 C11 C10 4.0(6)
O5 N1 C11 C12 6.1(6)
O4 N1 C11 C12 -174.3(4)
C10 C11 C12 C13 1.6(6)
N1 C11 C12 C13 179.8(4)
C11 C12 C13 C8 -1.5(6)
C9 C8 C13 C12 0.8(6)
C7 C8 C13 C12 179.6(4)
C3 C4 C15 C16 -133.5(10)
C1 C4 C15 C16 116.8(10)
C14 C4 C15 C16 -9.7(13)
C22 C21 C17 C20 -163.1(12)
C22 C21 C17 C18 83.9(11)
C20 C17 C18 O6 14.4(15)
C21 C17 C18 O6 137.2(11)
C17 C18 O6 C19 7.4(16)
C18 O6 C19 C20 -25.7(17)
C18 C17 C20 C30 -160.2(13)
C21 C17 C20 C30 81.1(18)
C18 C17 C20 C19 -28.7(16)
C21 C17 C20 C19 -147.4(12)
C18 C17 C20 C31 80.2(12)
C21 C17 C20 C31 -38.6(16)
O6 C19 C20 C17 36.2(18)
O6 C19 C20 C30 166.3(14)
O6 C19 C20 C31 -78.3(14)
C17 C20 C31 C32 116.9(17)
C30 C20 C31 C32 -8(2)
C19 C20 C31 C32 -131.0(16)
C20' C17' C18' O6' 17(2)
C17' C18' O6' C19' 7(2)
C18' O6' C19' C20' -27(2)
C18' C17' C20' C30' -162.8(17)
C18' C17' C20' C19' -31.5(17)
C18' C17' C20' C31' 77.3(16)
O6' C19' C20' C17' 39(2)
O6' C19' C20' C30' 169(2)
O6' C19' C20' C31' -75.3(19)
C17' C20' C31' C32' 116(4)
C30' C20' C31' C32' -9(4)
C19' C20' C31' C32' -132(4)
C23 O7 C22 C21 -171.7(5)
C17 C21 C22 O7 -68.7(9)
C22 O7 C23 O8 -0.2(7)
C22 O7 C23 C24 -179.9(4)
O8 C23 C24 C25 10.8(6)
O7 C23 C24 C25 -169.6(4)
O8 C23 C24 C29 -168.2(4)
O7 C23 C24 C29 11.5(6)
C29 C24 C25 C26 -0.6(6)
C23 C24 C25 C26 -179.5(4)
C24 C25 C26 C27 1.0(6)
C25 C26 C27 C28 -0.5(6)
C25 C26 C27 N2 179.8(4)
O9 N2 C27 C28 177.2(4)
O10 N2 C27 C28 -2.8(6)
O9 N2 C27 C26 -3.2(6)
O10 N2 C27 C26 176.8(4)
C26 C27 C28 C29 -0.4(6)
N2 C27 C28 C29 179.2(4)
C27 C28 C29 C24 0.8(6)
C25 C24 C29 C28 -0.4(6)
C23 C24 C29 C28 178.6(4)
